data_9000026
loop_
_publ_author_name
'Tunell, G.'

_publ_section_title
;
 The atomic arrangement of sylvanite
;
_journal_name_full 'American Mineralogist'
_journal_page_first 457
_journal_page_last 477
_journal_volume 26
_journal_year 1941
_chemical_formula_sum 'Ag Au Te4'
_chemical_name_mineral Sylvanite
_space_group_IT_number 13
_symmetry_space_group_name_Hall '-P 2yc'
_symmetry_space_group_name_H-M 'P 1 2/c 1'
_cell_angle_alpha 90
_cell_angle_beta 145.43
_cell_angle_gamma 90
_cell_length_a 8.94
_cell_length_b 4.48
_cell_length_c 14.59
_cell_formula_units_Z 2
_cell_volume 331.566
_database_code_amcsd 0000029
_exptl_crystal_density_diffrn 8.166
_cod_original_formula_sum 'Au Ag Te4'
_cod_database_code 9000026

loop_
_space_group_symop_operation_xyz
x,y,z
x,-y,1/2+z
-x,y,1/2-z
-x,-y,-z

loop_
_atom_site_label
_atom_site_fract_x
_atom_site_fract_y
_atom_site_fract_z
Au 0.00000 0.00000 0.00000
Ag 0.00000 0.43300 0.25000
Te1 0.29800 0.03100 0.99900
Te2 0.27700 0.42500 0.23500

loop_
_cod_related_entry_id
_cod_related_entry_database
_cod_related_entry_code
1 AMCSD 0000029
